data_2208783
loop_
_publ_author_name
'Demir, Sibel'
'Din\,cer, Muharrem'
'\,Cetin, Ahmet'
'Dayan, Osman'
'Cans\?iz, Ahmet'

_publ_section_title 4,4'-Dibenzyl-5,5'-(pyridine-2,6-diyl)bis(3,4-dihydro-2<i>H</i>-1,2,4-triazole-3-thione)
_journal_coeditor_code AT2024
_journal_issue 5
_journal_name_full 'Acta Crystallographica Section E'
_journal_page_first o1822
_journal_page_last o1823
_journal_paper_doi 10.1107/S1600536806012323
_journal_volume 62
_journal_year 2006
_chemical_formula_iupac 'C23 H19 N7 S2'
_chemical_formula_moiety 'C23 H19 N7 S2'
_chemical_formula_sum 'C23 H19 N7 S2'
_chemical_formula_weight 457.57
_chemical_name_systematic
;
4,4'-Dibenzyl-5,5'-(pyridine-2,6-diyl)bis(2,4-dihydro-3H-1,2,4-triazole-
3-thione)
;
_space_group_IT_number 2
_symmetry_cell_setting triclinic
_symmetry_space_group_name_Hall '-P 1'
_symmetry_space_group_name_H-M 'P -1'
_atom_sites_solution_hydrogens geom
_atom_sites_solution_primary direct
_atom_sites_solution_secondary difmap
_audit_creation_method SHELXL-97
_cell_angle_alpha 89.500(5)
_cell_angle_beta 89.496(5)
_cell_angle_gamma 61.774(5)
_cell_formula_units_Z 4
_cell_length_a 10.6469(7)
_cell_length_b 10.8127(7)
_cell_length_c 21.9501(13)
_cell_measurement_reflns_used 29144
_cell_measurement_temperature 296
_cell_measurement_theta_max 28.00
_cell_measurement_theta_min 1.86
_cell_volume 2226.3(3)
_computing_cell_refinement X-AREA
_computing_data_collection 'X-AREA (Stoe & Cie, 2002)'
_computing_data_reduction 'X-RED32 (Stoe & Cie, 2002)'
_computing_molecular_graphics 'ORTEP-3 (Farrugia, 1997)'
_computing_publication_material 'WinGX (Farrugia, 1999) and PLATON (Spek, 2003)'
_computing_structure_refinement 'SHELXL97 (Sheldrick, 1997)'
_computing_structure_solution 'SHELXS97 (Sheldrick, 1997)'
_diffrn_ambient_temperature 296
_diffrn_detector_area_resol_mean 6.67
_diffrn_measured_fraction_theta_full 0.978
_diffrn_measured_fraction_theta_max 0.978
_diffrn_measurement_device_type 'Stoe IPDS-2'
_diffrn_measurement_method 'rotation method'
_diffrn_radiation_monochromator graphite
_diffrn_radiation_source 'fine-focus sealed tube'
_diffrn_radiation_type MoK\a
_diffrn_radiation_wavelength 0.71073
_diffrn_reflns_av_R_equivalents 0.0943
_diffrn_reflns_av_sigmaI/netI 0.0752
_diffrn_reflns_limit_h_max 14
_diffrn_reflns_limit_h_min -13
_diffrn_reflns_limit_k_max 14
_diffrn_reflns_limit_k_min -13
_diffrn_reflns_limit_l_max 28
_diffrn_reflns_limit_l_min -28
_diffrn_reflns_number 32857
_diffrn_reflns_theta_full 28.00
_diffrn_reflns_theta_max 28.00
_diffrn_reflns_theta_min 1.86
_diffrn_standards_interval_count 0
_diffrn_standards_number 0
_exptl_absorpt_coefficient_mu 0.265
_exptl_absorpt_correction_T_max 0.9342
_exptl_absorpt_correction_T_min 0.8527
_exptl_absorpt_correction_type integration
_exptl_absorpt_process_details '(X-RED32; Stoe & Cie, 2002)'
_exptl_crystal_colour colorless
_exptl_crystal_density_diffrn 1.365
_exptl_crystal_density_method 'not measured'
_exptl_crystal_description prism
_exptl_crystal_F_000 952
_exptl_crystal_size_max 0.620
_exptl_crystal_size_mid 0.477
_exptl_crystal_size_min 0.260
_refine_diff_density_max 0.181
_refine_diff_density_min -0.257
_refine_ls_extinction_method none
_refine_ls_goodness_of_fit_ref 0.904
_refine_ls_hydrogen_treatment constr
_refine_ls_matrix_type full
_refine_ls_number_parameters 578
_refine_ls_number_reflns 10510
_refine_ls_number_restraints 0
_refine_ls_restrained_S_all 0.904
_refine_ls_R_factor_all 0.0759
_refine_ls_R_factor_gt 0.0381
_refine_ls_shift/su_max 0.001
_refine_ls_shift/su_mean 0.000
_refine_ls_structure_factor_coef Fsqd
_refine_ls_weighting_details 'calc w=1/[\s^2^(Fo^2^)+(0.0353P)^2^] where P=(Fo^2^+2Fc^2^)/3'
_refine_ls_weighting_scheme calc
_refine_ls_wR_factor_gt 0.0840
_refine_ls_wR_factor_ref 0.0931
_reflns_number_gt 6295
_reflns_number_total 10510
_reflns_threshold_expression I>2\s(I)
_cod_data_source_file at2024.cif
_cod_data_source_block 2
_cod_original_cell_volume 2226.3(2)
_cod_database_code 2208783
_cod_database_fobs_code 2208783

loop_
_symmetry_equiv_pos_as_xyz
'x, y, z'
'-x, -y, -z'

loop_
_atom_site_type_symbol
_atom_site_label
_atom_site_fract_x
_atom_site_fract_y
_atom_site_fract_z
_atom_site_U_iso_or_equiv
_atom_site_adp_type
_atom_site_calc_flag
_atom_site_refinement_flags
_atom_site_occupancy
C C1 0.35877(19) 0.03279(18) 0.21759(7) 0.0491(4) Uani d . 1
C C2 0.51356(17) 0.00064(17) 0.29095(7) 0.0423(4) Uani d . 1
C C3 0.57809(17) -0.00332(18) 0.35081(7) 0.0439(4) Uani d . 1
C C4 0.70576(18) -0.1208(2) 0.36462(9) 0.0568(5) Uani d . 1
H H4 0.7505 -0.1931 0.3367 0.068 Uiso calc R 1
C C5 0.76405(19) -0.1272(2) 0.42085(10) 0.0666(6) Uani d . 1
H H5 0.8491 -0.2050 0.4317 0.080 Uiso calc R 1
C C6 0.69643(19) -0.0183(2) 0.46096(9) 0.0600(5) Uani d . 1
H H6 0.7338 -0.0212 0.4994 0.072 Uiso calc R 1
C C7 0.57071(17) 0.09596(18) 0.44240(7) 0.0450(4) Uani d . 1
C C8 0.49855(17) 0.21275(17) 0.48505(7) 0.0438(4) Uani d . 1
C C9 0.37558(18) 0.42663(18) 0.52355(7) 0.0457(4) Uani d . 1
C C10 0.38788(17) 0.41883(18) 0.41026(7) 0.0433(4) Uani d . 1
H H10A 0.4650 0.3595 0.3831 0.052 Uiso calc R 1
H H10B 0.3894 0.5075 0.4137 0.052 Uiso calc R 1
C C11 0.24954(17) 0.44588(16) 0.38198(7) 0.0432(4) Uani d . 1
C C12 0.2372(2) 0.4640(2) 0.31953(9) 0.0605(5) Uani d . 1
H H12 0.3155 0.4545 0.2969 0.073 Uiso calc R 1
C C13 0.1125(3) 0.4955(2) 0.28994(11) 0.0783(7) Uani d . 1
H H13 0.1068 0.5067 0.2478 0.094 Uiso calc R 1
C C14 -0.0025(2) 0.5102(2) 0.32275(13) 0.0781(7) Uani d . 1
H H14 -0.0879 0.5338 0.3031 0.094 Uiso calc R 1
C C15 0.0064(2) 0.4906(2) 0.38477(12) 0.0750(6) Uani d . 1
H H15 -0.0723 0.4988 0.4068 0.090 Uiso calc R 1
C C16 0.13397(19) 0.4580(2) 0.41493(9) 0.0600(5) Uani d . 1
H H16 0.1403 0.4447 0.4569 0.072 Uiso calc R 1
C C17 0.24705(17) 0.13548(17) 0.31686(7) 0.0445(4) Uani d . 1
H H17A 0.1699 0.2075 0.2934 0.053 Uiso calc R 1
H H17B 0.2711 0.1819 0.3488 0.053 Uiso calc R 1
C C18 0.19561(16) 0.04174(18) 0.34558(8) 0.0456(4) Uani d . 1
C C19 0.2500(2) -0.0972(2) 0.33189(11) 0.0682(6) Uani d . 1
H H19 0.3221 -0.1369 0.3028 0.082 Uiso calc R 1
C C20 0.2004(3) -0.1794(3) 0.36014(18) 0.1104(12) Uani d . 1
H H20 0.2383 -0.2739 0.3504 0.132 Uiso calc R 1
C C21 0.0933(3) -0.1197(4) 0.40330(19) 0.1317(16) Uani d . 1
H H21 0.0610 -0.1750 0.4239 0.158 Uiso calc R 1
C C22 0.0357(3) 0.0178(4) 0.41559(16) 0.1181(13) Uani d . 1
H H22 -0.0394 0.0579 0.4433 0.142 Uiso calc R 1
C C23 0.0859(2) 0.0999(3) 0.38791(10) 0.0735(6) Uani d . 1
H H23 0.0464 0.1946 0.3975 0.088 Uiso calc R 1
C C24 0.32903(17) 0.54370(18) 0.72197(7) 0.0468(4) Uani d . 1
C C25 0.24611(17) 0.75879(17) 0.75844(7) 0.0451(4) Uani d . 1
C C26 0.20098(17) 0.87892(18) 0.79925(7) 0.0458(4) Uani d . 1
C C27 0.09363(19) 1.0083(2) 0.78098(8) 0.0587(5) Uani d . 1
H H27 0.0493 1.0197 0.7435 0.070 Uiso calc R 1
C C28 0.0544(2) 1.1193(2) 0.81971(10) 0.0724(6) Uani d . 1
H H28 -0.0163 1.2081 0.8084 0.087 Uiso calc R 1
C C29 0.1200(2) 1.09905(19) 0.87536(9) 0.0626(5) Uani d . 1
H H29 0.0943 1.1730 0.9024 0.075 Uiso calc R 1
C C30 0.22570(17) 0.96500(17) 0.88987(7) 0.0458(4) Uani d . 1
C C31 0.29220(17) 0.93889(17) 0.95018(7) 0.0441(4) Uani d . 1
C C32 0.45115(18) 0.86880(17) 1.02453(7) 0.0454(4) Uani d . 1
C C33 0.55313(17) 0.78742(17) 0.91998(7) 0.0445(4) Uani d . 1
H H33A 0.6350 0.7928 0.9360 0.053 Uiso calc R 1
H H33B 0.5268 0.8404 0.8821 0.053 Uiso calc R 1
C C34 0.59719(15) 0.63681(16) 0.90597(7) 0.0403(3) Uani d . 1
C C35 0.6178(2) 0.53950(19) 0.95148(8) 0.0566(5) Uani d . 1
H H35 0.5998 0.5681 0.9919 0.068 Uiso calc R 1
C C36 0.6646(2) 0.4007(2) 0.93725(10) 0.0656(5) Uani d . 1
H H36 0.6782 0.3366 0.9683 0.079 Uiso calc R 1
C C37 0.69145(19) 0.3554(2) 0.87834(9) 0.0577(5) Uani d . 1
H H37 0.7225 0.2615 0.8692 0.069 Uiso calc R 1
C C38 0.67191(19) 0.4504(2) 0.83298(9) 0.0583(5) Uani d . 1
H H38 0.6902 0.4208 0.7927 0.070 Uiso calc R 1
C C39 0.62514(18) 0.58994(19) 0.84665(8) 0.0504(4) Uani d . 1
H H39 0.6123 0.6533 0.8153 0.061 Uiso calc R 1
C C40 0.32098(16) 0.55541(17) 0.83610(7) 0.0437(4) Uani d . 1
H H40A 0.3632 0.5977 0.8622 0.052 Uiso calc R 1
H H40B 0.3880 0.4562 0.8330 0.052 Uiso calc R 1
C C41 0.18665(16) 0.57132(17) 0.86572(7) 0.0441(4) Uani d . 1
C C42 0.1254(2) 0.4897(2) 0.84851(9) 0.0612(5) Uani d . 1
H H42 0.1626 0.4295 0.8155 0.073 Uiso calc R 1
C C43 0.0088(2) 0.4964(3) 0.87995(12) 0.0778(7) Uani d . 1
H H43 -0.0320 0.4411 0.8680 0.093 Uiso calc R 1
C C44 -0.0460(2) 0.5846(3) 0.92857(12) 0.0769(7) Uani d . 1
H H44 -0.1238 0.5886 0.9498 0.092 Uiso calc R 1
C C45 0.0118(2) 0.6655(3) 0.94580(11) 0.0785(7) Uani d . 1
H H45 -0.0263 0.7256 0.9788 0.094 Uiso calc R 1
C C46 0.1282(2) 0.6597(2) 0.91451(9) 0.0605(5) Uani d . 1
H H46 0.1672 0.7163 0.9267 0.073 Uiso calc R 1
N N1 0.49485(15) -0.04313(15) 0.19934(6) 0.0522(4) Uani d . 1
H H1 0.5188 -0.0756 0.1630 0.063 Uiso calc R 1
N N2 0.59129(15) -0.06378(15) 0.24393(6) 0.0505(3) Uani d . 1
N N3 0.37021(14) 0.06330(14) 0.27718(6) 0.0428(3) Uani d . 1
N N4 0.51030(13) 0.10436(14) 0.38826(6) 0.0428(3) Uani d . 1
N N5 0.51151(16) 0.19550(16) 0.54390(6) 0.0545(4) Uani d . 1
N N6 0.43463(16) 0.32697(15) 0.56643(6) 0.0548(4) Uani d . 1
H H666 0.4247 0.3447 0.6048 0.066 Uiso calc R 1
N N7 0.41479(13) 0.35217(14) 0.47038(6) 0.0414(3) Uani d . 1
N N8 0.30061(13) 0.61953(14) 0.77463(6) 0.0417(3) Uani d . 1
N N9 0.28925(16) 0.64183(16) 0.67807(6) 0.0556(4) Uani d . 1
H H9 0.2953 0.6224 0.6399 0.067 Uiso calc R 1
N N10 0.23853(17) 0.77471(16) 0.69928(7) 0.0574(4) Uani d . 1
N N11 0.26771(14) 0.85655(14) 0.85265(6) 0.0434(3) Uani d . 1
N N12 0.21938(15) 0.99817(15) 0.99905(7) 0.0524(4) Uani d . 1
N N13 0.31870(15) 0.95331(15) 1.04415(6) 0.0529(4) Uani d . 1
H H13A 0.2981 0.9771 1.0817 0.063 Uiso calc R 1
N N14 0.43467(13) 0.85537(13) 0.96327(6) 0.0413(3) Uani d . 1
S S1 0.27793(5) 0.60008(5) 0.53146(2) 0.05506(12) Uani d . 1
S S2 0.60232(5) 0.79721(5) 1.06476(2) 0.05801(13) Uani d . 1
S S3 0.39910(6) 0.37041(5) 0.71413(2) 0.06286(14) Uani d . 1
S S4 0.20956(6) 0.08270(7) 0.17815(2) 0.07435(17) Uani d . 1

loop_
_atom_site_aniso_label
_atom_site_aniso_U_11
_atom_site_aniso_U_22
_atom_site_aniso_U_33
_atom_site_aniso_U_12
_atom_site_aniso_U_13
_atom_site_aniso_U_23
C1 0.0634(10) 0.0505(10) 0.0328(8) -0.0265(8) 0.0039(7) -0.0041(7)
C2 0.0512(9) 0.0434(9) 0.0367(8) -0.0259(7) 0.0058(7) -0.0086(7)
C3 0.0472(9) 0.0483(10) 0.0406(9) -0.0261(8) 0.0051(7) -0.0099(7)
C4 0.0475(9) 0.0561(11) 0.0606(11) -0.0190(8) 0.0024(8) -0.0176(9)
C5 0.0473(10) 0.0610(12) 0.0770(14) -0.0132(9) -0.0106(9) -0.0141(10)
C6 0.0550(10) 0.0646(12) 0.0555(11) -0.0239(9) -0.0121(8) -0.0081(9)
C7 0.0481(9) 0.0503(10) 0.0399(8) -0.0258(8) -0.0003(7) -0.0065(7)
C8 0.0496(9) 0.0492(10) 0.0350(8) -0.0252(8) -0.0044(7) -0.0038(7)
C9 0.0565(9) 0.0546(10) 0.0323(8) -0.0312(8) -0.0028(7) -0.0058(7)
C10 0.0528(9) 0.0547(10) 0.0290(7) -0.0308(8) -0.0008(6) -0.0006(7)
C11 0.0505(9) 0.0392(9) 0.0408(8) -0.0218(7) -0.0033(7) -0.0039(7)
C12 0.0742(12) 0.0722(13) 0.0452(10) -0.0429(10) -0.0127(9) 0.0112(9)
C13 0.0871(16) 0.0864(17) 0.0663(14) -0.0449(13) -0.0333(12) 0.0218(12)
C14 0.0615(13) 0.0631(14) 0.0988(19) -0.0199(10) -0.0309(13) -0.0013(12)
C15 0.0476(11) 0.0744(15) 0.0985(19) -0.0248(10) 0.0066(11) -0.0250(12)
C16 0.0576(11) 0.0732(13) 0.0529(11) -0.0339(10) 0.0090(8) -0.0176(9)
C17 0.0486(9) 0.0423(9) 0.0405(9) -0.0195(7) 0.0041(7) -0.0105(7)
C18 0.0416(8) 0.0513(10) 0.0428(9) -0.0211(7) -0.0071(7) 0.0059(7)
C19 0.0621(12) 0.0543(13) 0.0892(16) -0.0285(10) -0.0042(11) 0.0119(11)
C20 0.0837(18) 0.0724(17) 0.186(3) -0.0464(15) -0.024(2) 0.051(2)
C21 0.0777(19) 0.135(3) 0.192(4) -0.060(2) -0.017(2) 0.098(3)
C22 0.0724(16) 0.149(3) 0.124(3) -0.0461(18) 0.0171(16) 0.055(2)
C23 0.0625(12) 0.0827(15) 0.0681(14) -0.0287(11) 0.0129(10) 0.0075(11)
C24 0.0499(9) 0.0559(11) 0.0336(8) -0.0242(8) -0.0009(7) -0.0083(7)
C25 0.0509(9) 0.0484(10) 0.0346(8) -0.0223(8) -0.0041(7) -0.0060(7)
C26 0.0489(9) 0.0488(10) 0.0379(8) -0.0214(8) -0.0037(7) -0.0048(7)
C27 0.0571(10) 0.0580(12) 0.0464(10) -0.0149(9) -0.0132(8) -0.0031(8)
C28 0.0677(12) 0.0543(12) 0.0634(13) -0.0024(10) -0.0163(10) -0.0077(10)
C29 0.0672(11) 0.0452(11) 0.0553(11) -0.0098(9) -0.0071(9) -0.0148(8)
C30 0.0504(9) 0.0458(10) 0.0401(9) -0.0217(8) -0.0021(7) -0.0080(7)
C31 0.0522(9) 0.0395(9) 0.0406(9) -0.0215(7) -0.0017(7) -0.0079(7)
C32 0.0615(10) 0.0435(9) 0.0353(8) -0.0280(8) -0.0018(7) -0.0055(7)
C33 0.0520(9) 0.0476(10) 0.0393(8) -0.0279(8) 0.0027(7) -0.0024(7)
C34 0.0392(8) 0.0436(9) 0.0391(8) -0.0206(7) 0.0014(6) -0.0039(7)
C35 0.0801(12) 0.0528(11) 0.0413(9) -0.0349(10) 0.0017(9) -0.0010(8)
C36 0.0880(14) 0.0507(12) 0.0600(12) -0.0345(10) 0.0000(10) 0.0057(9)
C37 0.0563(10) 0.0461(11) 0.0680(13) -0.0221(8) 0.0090(9) -0.0114(9)
C38 0.0620(11) 0.0595(12) 0.0510(11) -0.0267(9) 0.0153(8) -0.0166(9)
C39 0.0557(10) 0.0521(11) 0.0432(9) -0.0253(8) 0.0088(7) -0.0043(8)
C40 0.0466(8) 0.0479(10) 0.0329(8) -0.0193(7) -0.0069(6) -0.0014(7)
C41 0.0458(8) 0.0446(9) 0.0358(8) -0.0164(7) -0.0077(7) 0.0039(7)
C42 0.0655(11) 0.0730(13) 0.0513(11) -0.0376(10) -0.0112(9) -0.0025(9)
C43 0.0701(13) 0.0999(18) 0.0810(17) -0.0547(13) -0.0189(12) 0.0185(14)
C44 0.0531(12) 0.0915(18) 0.0769(16) -0.0268(12) -0.0038(11) 0.0223(14)
C45 0.0776(14) 0.0749(15) 0.0637(14) -0.0206(12) 0.0231(11) -0.0035(11)
C46 0.0742(12) 0.0589(12) 0.0487(11) -0.0318(10) 0.0109(9) -0.0099(9)
N1 0.0668(9) 0.0596(9) 0.0312(7) -0.0308(8) 0.0055(6) -0.0090(6)
N2 0.0573(8) 0.0572(9) 0.0399(8) -0.0296(7) 0.0070(6) -0.0114(6)
N3 0.0482(7) 0.0458(8) 0.0350(7) -0.0226(6) 0.0027(5) -0.0060(6)
N4 0.0470(7) 0.0478(8) 0.0360(7) -0.0243(6) 0.0010(5) -0.0077(6)
N5 0.0734(9) 0.0523(9) 0.0352(7) -0.0273(7) -0.0057(7) -0.0050(6)
N6 0.0784(10) 0.0541(9) 0.0303(7) -0.0299(8) -0.0018(7) -0.0075(6)
N7 0.0501(7) 0.0492(8) 0.0291(6) -0.0268(6) -0.0010(5) -0.0046(5)
N8 0.0462(7) 0.0466(8) 0.0290(6) -0.0192(6) -0.0024(5) -0.0060(5)
N9 0.0782(10) 0.0570(9) 0.0300(7) -0.0306(8) 0.0004(7) -0.0099(6)
N10 0.0808(10) 0.0542(9) 0.0368(8) -0.0315(8) -0.0039(7) -0.0060(6)
N11 0.0496(7) 0.0434(8) 0.0358(7) -0.0207(6) -0.0023(6) -0.0075(6)
N12 0.0563(8) 0.0547(9) 0.0417(8) -0.0223(7) 0.0001(6) -0.0138(6)
N13 0.0631(9) 0.0581(9) 0.0346(7) -0.0262(7) -0.0011(6) -0.0113(6)
N14 0.0504(7) 0.0404(7) 0.0342(7) -0.0222(6) -0.0014(5) -0.0055(5)
S1 0.0724(3) 0.0522(3) 0.0391(2) -0.0280(2) -0.0015(2) -0.00893(18)
S2 0.0660(3) 0.0629(3) 0.0430(2) -0.0284(2) -0.0111(2) -0.0063(2)
S3 0.0793(3) 0.0493(3) 0.0429(2) -0.0162(2) -0.0030(2) -0.01385(19)
S4 0.0663(3) 0.0988(4) 0.0402(2) -0.0242(3) -0.0078(2) -0.0103(2)

loop_
_atom_type_symbol
_atom_type_description
_atom_type_scat_dispersion_real
_atom_type_scat_dispersion_imag
_atom_type_scat_source
C C 0.0033 0.0016 'International Tables Vol C Tables 4.2.6.8 and 6.1.1.4'
H H 0.0000 0.0000 'International Tables Vol C Tables 4.2.6.8 and 6.1.1.4'
N N 0.0061 0.0033 'International Tables Vol C Tables 4.2.6.8 and 6.1.1.4'
S S 0.1246 0.1234 'International Tables Vol C Tables 4.2.6.8 and 6.1.1.4'

loop_
_geom_angle_atom_site_label_1
_geom_angle_atom_site_label_2
_geom_angle_atom_site_label_3
_geom_angle
_geom_angle_publ_flag
N1 C1 N3 103.62(14) yes
N1 C1 S4 129.19(13) yes
N3 C1 S4 127.19(13) yes
N2 C2 N3 111.17(14) yes
N2 C2 C3 121.54(15) yes
N3 C2 C3 127.22(14) yes
N4 C3 C4 123.92(16) yes
N4 C3 C2 118.50(14) yes
C4 C3 C2 117.58(15) ?
C5 C4 C3 117.90(17) ?
C5 C4 H4 121.1 ?
C3 C4 H4 121.1 ?
C6 C5 C4 119.82(17) ?
C6 C5 H5 120.1 ?
C4 C5 H5 120.1 ?
C5 C6 C7 117.93(17) ?
C5 C6 H6 121.0 ?
C7 C6 H6 121.0 ?
N4 C7 C6 123.63(16) yes
N4 C7 C8 118.30(14) yes
C6 C7 C8 118.06(15) ?
N5 C8 N7 110.77(15) yes
N5 C8 C7 122.37(15) yes
N7 C8 C7 126.82(14) yes
N6 C9 N7 103.21(14) yes
N6 C9 S1 129.34(13) yes
N7 C9 S1 127.44(12) yes
N7 C10 C11 114.87(13) yes
N7 C10 H10A 108.5 ?
C11 C10 H10A 108.5 ?
N7 C10 H10B 108.5 ?
C11 C10 H10B 108.5 ?
H10A C10 H10B 107.5 ?
C16 C11 C12 118.71(16) ?
C16 C11 C10 123.59(15) ?
C12 C11 C10 117.67(15) ?
C13 C12 C11 121.8(2) ?
C13 C12 H12 119.1 ?
C11 C12 H12 119.1 ?
C14 C13 C12 119.4(2) ?
C14 C13 H13 120.3 ?
C12 C13 H13 120.3 ?
C13 C14 C15 120.52(19) ?
C13 C14 H14 119.7 ?
C15 C14 H14 119.7 ?
C14 C15 C16 120.0(2) ?
C14 C15 H15 120.0 ?
C16 C15 H15 120.0 ?
C11 C16 C15 119.55(19) ?
C11 C16 H16 120.2 ?
C15 C16 H16 120.2 ?
N3 C17 C18 114.13(14) yes
N3 C17 H17A 108.7 ?
C18 C17 H17A 108.7 ?
N3 C17 H17B 108.7 ?
C18 C17 H17B 108.7 ?
H17A C17 H17B 107.6 ?
C19 C18 C23 118.56(19) ?
C19 C18 C17 123.52(16) ?
C23 C18 C17 117.92(17) ?
C18 C19 C20 121.3(2) ?
C18 C19 H19 119.4 ?
C20 C19 H19 119.4 ?
C19 C20 C21 119.1(3) ?
C19 C20 H20 120.5 ?
C21 C20 H20 120.5 ?
C22 C21 C20 120.1(3) ?
C22 C21 H21 119.9 ?
C20 C21 H21 119.9 ?
C21 C22 C23 120.9(3) ?
C21 C22 H22 119.5 ?
C23 C22 H22 119.5 ?
C22 C23 C18 120.0(3) ?
C22 C23 H23 120.0 ?
C18 C23 H23 120.0 ?
N9 C24 N8 103.53(14) yes
N9 C24 S3 128.13(13) yes
N8 C24 S3 128.33(13) yes
N10 C25 N8 111.23(15) yes
N10 C25 C26 121.46(15) yes
N8 C25 C26 127.31(14) yes
N11 C26 C27 123.49(16) yes
N11 C26 C25 117.33(14) yes
C27 C26 C25 119.18(15) ?
C28 C27 C26 118.03(17) ?
C28 C27 H27 121.0 ?
C26 C27 H27 121.0 ?
C27 C28 C29 119.78(17) ?
C27 C28 H28 120.1 ?
C29 C28 H28 120.1 ?
C28 C29 C30 117.96(18) ?
C28 C29 H29 121.0 ?
C30 C29 H29 121.0 ?
N11 C30 C29 123.41(16) yes
N11 C30 C31 117.48(14) yes
C29 C30 C31 119.07(16) ?
N12 C31 N14 111.23(14) yes
N12 C31 C30 121.99(15) yes
N14 C31 C30 126.76(15) yes
N13 C32 N14 103.80(13) yes
N13 C32 S2 128.24(13) yes
N14 C32 S2 127.95(13) yes
N14 C33 C34 115.72(13) yes
N14 C33 H33A 108.4 ?
C34 C33 H33A 108.4 ?
N14 C33 H33B 108.4 ?
C34 C33 H33B 108.4 ?
H33A C33 H33B 107.4 ?
C39 C34 C35 117.93(16) ?
C39 C34 C33 120.09(15) ?
C35 C34 C33 121.91(15) ?
C36 C35 C34 120.41(17) ?
C36 C35 H35 119.8 ?
C34 C35 H35 119.8 ?
C37 C36 C35 121.23(18) ?
C37 C36 H36 119.4 ?
C35 C36 H36 119.4 ?
C36 C37 C38 118.93(18) ?
C36 C37 H37 120.5 ?
C38 C37 H37 120.5 ?
C37 C38 C39 120.43(18) ?
C37 C38 H38 119.8 ?
C39 C38 H38 119.8 ?
C34 C39 C38 121.07(17) ?
C34 C39 H39 119.5 ?
C38 C39 H39 119.5 ?
N8 C40 C41 114.36(12) yes
N8 C40 H40A 108.7 ?
C41 C40 H40A 108.7 ?
N8 C40 H40B 108.7 ?
C41 C40 H40B 108.7 ?
H40A C40 H40B 107.6 ?
C46 C41 C42 118.04(17) ?
C46 C41 C40 120.41(16) ?
C42 C41 C40 121.31(16) ?
C41 C42 C43 120.7(2) ?
C41 C42 H42 119.7 ?
C43 C42 H42 119.7 ?
C44 C43 C42 119.8(2) ?
C44 C43 H43 120.1 ?
C42 C43 H43 120.1 ?
C45 C44 C43 120.4(2) ?
C45 C44 H44 119.8 ?
C43 C44 H44 119.8 ?
C44 C45 C46 120.2(2) ?
C44 C45 H45 119.9 ?
C46 C45 H45 119.9 ?
C41 C46 C45 120.9(2) ?
C41 C46 H46 119.5 ?
C45 C46 H46 119.5 ?
C1 N1 N2 113.48(14) yes
C1 N1 H1 123.3 ?
N2 N1 H1 123.3 ?
C2 N2 N1 104.27(13) yes
C1 N3 C2 107.44(13) yes
C1 N3 C17 122.62(13) yes
C2 N3 C17 129.58(13) yes
C3 N4 C7 116.78(14) yes
C8 N5 N6 104.16(13) yes
C9 N6 N5 113.97(13) yes
C9 N6 H666 123.0 ?
N5 N6 H666 123.0 ?
C9 N7 C8 107.86(13) yes
C9 N7 C10 123.05(14) yes
C8 N7 C10 128.39(14) yes
C24 N8 C25 107.48(13) yes
C24 N8 C40 123.17(14) yes
C25 N8 C40 129.28(13) yes
C24 N9 N10 113.99(14) yes
C24 N9 H9 123.0 ?
N10 N9 H9 123.0 ?
C25 N10 N9 103.76(14) yes
C30 N11 C26 117.30(14) yes
C31 N12 N13 104.17(13) yes
C32 N13 N12 113.61(14) yes
C32 N13 H13A 123.2 ?
N12 N13 H13A 123.2 ?
C32 N14 C31 107.12(13) yes
C32 N14 C33 124.23(13) yes
C31 N14 C33 127.57(13) yes

loop_
_geom_bond_atom_site_label_1
_geom_bond_atom_site_label_2
_geom_bond_distance
_geom_bond_publ_flag
C1 N1 1.343(2) yes
C1 N3 1.372(2) yes
C1 S4 1.6641(18) yes
C2 N2 1.299(2) yes
C2 N3 1.381(2) yes
C2 C3 1.479(2) ?
C3 N4 1.328(2) yes
C3 C4 1.386(2) ?
C4 C5 1.373(3) ?
C4 H4 0.9300 ?
C5 C6 1.373(3) ?
C5 H5 0.9300 ?
C6 C7 1.386(2) ?
C6 H6 0.9300 ?
C7 N4 1.338(2) yes
C7 C8 1.467(2) ?
C8 N5 1.303(2) yes
C8 N7 1.377(2) yes
C9 N6 1.339(2) yes
C9 N7 1.369(2) yes
C9 S1 1.6693(18) yes
C10 N7 1.4621(18) yes
C10 C11 1.498(2) ?
C10 H10A 0.9700 ?
C10 H10B 0.9700 ?
C11 C16 1.374(2) ?
C11 C12 1.382(2) ?
C12 C13 1.372(3) ?
C12 H12 0.9300 ?
C13 C14 1.359(3) ?
C13 H13 0.9300 ?
C14 C15 1.373(3) ?
C14 H14 0.9300 ?
C15 C16 1.403(3) ?
C15 H15 0.9300 ?
C16 H16 0.9300 ?
C17 N3 1.453(2) yes
C17 C18 1.494(2) ?
C17 H17A 0.9700 ?
C17 H17B 0.9700 ?
C18 C19 1.365(3) ?
C18 C23 1.385(3) ?
C19 C20 1.372(3) ?
C19 H19 0.9300 ?
C20 C21 1.382(5) ?
C20 H20 0.9300 ?
C21 C22 1.342(5) ?
C21 H21 0.9300 ?
C22 C23 1.370(4) ?
C22 H22 0.9300 ?
C23 H23 0.9300 ?
C24 N9 1.341(2) yes
C24 N8 1.369(2) yes
C24 S3 1.6668(18) yes
C25 N10 1.307(2) yes
C25 N8 1.378(2) yes
C25 C26 1.464(2) ?
C26 N11 1.336(2) yes
C26 C27 1.382(2) ?
C27 C28 1.369(3) ?
C27 H27 0.9300 ?
C28 C29 1.376(3) ?
C28 H28 0.9300 ?
C29 C30 1.387(2) ?
C29 H29 0.9300 ?
C30 N11 1.325(2) yes
C30 C31 1.468(2) ?
C31 N12 1.300(2) yes
C31 N14 1.381(2) yes
C32 N13 1.337(2) yes
C32 N14 1.375(2) yes
C32 S2 1.6746(17) yes
C33 N14 1.466(2) yes
C33 C34 1.500(2) ?
C33 H33A 0.9700 ?
C33 H33B 0.9700 ?
C34 C39 1.379(2) ?
C34 C35 1.386(2) ?
C35 C36 1.377(3) ?
C35 H35 0.9300 ?
C36 C37 1.366(3) ?
C36 H36 0.9300 ?
C37 C38 1.369(3) ?
C37 H37 0.9300 ?
C38 C39 1.382(3) ?
C38 H38 0.9300 ?
C39 H39 0.9300 ?
C40 N8 1.4816(19) yes
C40 C41 1.500(2) ?
C40 H40A 0.9700 ?
C40 H40B 0.9700 ?
C41 C46 1.375(2) ?
C41 C42 1.379(3) ?
C42 C43 1.386(3) ?
C42 H42 0.9300 ?
C43 C44 1.367(4) ?
C43 H43 0.9300 ?
C44 C45 1.345(4) ?
C44 H44 0.9300 ?
C45 C46 1.386(3) ?
C45 H45 0.9300 ?
C46 H46 0.9300 ?
N1 N2 1.3635(19) yes
N1 H1 0.8600 ?
N5 N6 1.356(2) yes
N6 H666 0.8600 ?
N9 N10 1.359(2) yes
N9 H9 0.8600 ?
N12 N13 1.3632(19) yes
N13 H13A 0.8600 ?

loop_
_geom_hbond_atom_site_label_D
_geom_hbond_atom_site_label_H
_geom_hbond_atom_site_label_A
_geom_hbond_distance_DH
_geom_hbond_distance_HA
_geom_hbond_distance_DA
_geom_hbond_angle_DHA
_geom_hbond_publ_flag
C17 H17B N4 0.97 2.44 3.099(2) 125 yes
C40 H40A N11 0.97 2.49 3.054(2) 117 yes

loop_
_cod_related_entry_id
_cod_related_entry_database
_cod_related_entry_code
1 ChemSpider 30654947
